data_4350109
loop_
_publ_author_name
'Cammi, Roberto'
'Gennari, Marcello'
'Giannetto, Marco'
'Lanfranchi, Maurizio'
'Marchio, Luciano'
'Mori, Giovanni'
'Paiola, Cristiano'
'Pellinghelli, Maria Angela'

_publ_section_title
;
 Synthesis, structure, and electrochemical properties of copper(I)
 complexes with S/N homoscorpionate and heteroscorpionate ligands.
;
_journal_issue 12
_journal_name_full 'Inorganic chemistry'
_journal_page_first 4333
_journal_page_last 4345
_journal_paper_doi 10.1021/ic048221j
_journal_volume 44
_journal_year 2005
_chemical_formula_moiety 'C72 H86 B2 Cu2 N18 S6, 4(C2 H3 N)'
_chemical_formula_sum 'C80 H98 B2 Cu2 N22 S6'
_chemical_formula_weight 1708.86
_space_group_IT_number 2
_space_group_name_Hall '-P 1'
_space_group_name_H-M_alt 'P -1'
_symmetry_cell_setting triclinic
_symmetry_space_group_name_H-M 'P -1'
_atom_sites_solution_hydrogens geom
_atom_sites_solution_primary direct
_atom_sites_solution_secondary difmap
_audit_creation_method SHELXL-97
_cell_angle_alpha 92.233(3)
_cell_angle_beta 90.078(3)
_cell_angle_gamma 94.367(2)
_cell_formula_units_Z 1
_cell_length_a 11.130(1)
_cell_length_b 13.395(2)
_cell_length_c 14.998(2)
_cell_measurement_reflns_used 2507
_cell_measurement_temperature 293(2)
_cell_measurement_theta_max 27.05
_cell_measurement_theta_min 1.83
_cell_volume 2227.8(5)
_computing_cell_refinement Saint
_computing_data_collection Smart
_computing_data_reduction Saint
_computing_molecular_graphics 'Ortep3 for windows'
_computing_structure_refinement 'SHELXL-97 (Sheldrick, 1997)'
_computing_structure_solution SIR97
_diffrn_ambient_temperature 293(2)
_diffrn_measured_fraction_theta_full 0.951
_diffrn_measured_fraction_theta_max 0.951
_diffrn_measurement_device_type 'Bruker Smart 1000 area detector'
_diffrn_measurement_method 'omega scan'
_diffrn_radiation_monochromator graphite
_diffrn_radiation_source 'fine-focus sealed tube'
_diffrn_radiation_type MoK\a
_diffrn_radiation_wavelength 0.71073
_diffrn_reflns_av_R_equivalents 0.0460
_diffrn_reflns_av_sigmaI/netI 0.2030
_diffrn_reflns_limit_h_max 14
_diffrn_reflns_limit_h_min -14
_diffrn_reflns_limit_k_max 17
_diffrn_reflns_limit_k_min -14
_diffrn_reflns_limit_l_max 17
_diffrn_reflns_limit_l_min -19
_diffrn_reflns_number 13389
_diffrn_reflns_theta_full 27.02
_diffrn_reflns_theta_max 27.02
_diffrn_reflns_theta_min 1.53
_diffrn_standards_decay_% none
_exptl_absorpt_coefficient_mu 0.672
_exptl_absorpt_correction_T_max 1.000
_exptl_absorpt_correction_T_min 0.809
_exptl_absorpt_correction_type empirical
_exptl_absorpt_process_details SADABS
_exptl_crystal_colour colorless
_exptl_crystal_density_diffrn 1.274
_exptl_crystal_density_method 'not measured'
_exptl_crystal_description prism
_exptl_crystal_F_000 896
_exptl_crystal_size_max 0.25
_exptl_crystal_size_mid 0.08
_exptl_crystal_size_min 0.08
_refine_diff_density_max 0.425
_refine_diff_density_min -0.342
_refine_diff_density_rms 0.056
_refine_ls_extinction_method none
_refine_ls_goodness_of_fit_ref 0.821
_refine_ls_hydrogen_treatment mixed
_refine_ls_matrix_type full
_refine_ls_number_parameters 493
_refine_ls_number_reflns 9286
_refine_ls_number_restraints 0
_refine_ls_restrained_S_all 0.821
_refine_ls_R_factor_all 0.1632
_refine_ls_R_factor_gt 0.0507
_refine_ls_shift/su_max 0.014
_refine_ls_shift/su_mean 0.000
_refine_ls_structure_factor_coef Fsqd
_refine_ls_weighting_details 'calc w=1/[\s^2^(Fo^2^)+(0.0008P)^2^+0.0000P] where P=(Fo^2^+2Fc^2^)/3'
_refine_ls_weighting_scheme calc
_refine_ls_wR_factor_gt 0.0632
_refine_ls_wR_factor_ref 0.0749
_reflns_number_gt 3378
_reflns_number_total 9286
_reflns_threshold_expression >2sigma(I)
_cod_data_source_file ic048221jsi20041217_052926.cif
_cod_data_source_block 4a
_cod_depositor_comments
;
The following automatic conversions were performed:

data item '_symmetry_cell_setting' value 'Triclinic' was changed to
'triclinic' in accordance with the
/home/saulius/struct/COD-crude-data/automatic-downloads/DataCite-retrospective/ACS/depositions/lib/dictionaries/cif_core.dic
dictionary named 'cif_core.dic' version 2.4.2 last updated on
2011-04-26.

Automatic conversion script
Id: cif_fix_values 6909 2019-04-08 15:41:33Z antanas 
;
_cod_original_sg_symbol_H-M P-1
_cod_database_code 4350109

loop_
_symmetry_equiv_pos_as_xyz
'x, y, z'
'-x, -y, -z'

loop_
_atom_site_label
_atom_site_type_symbol
_atom_site_fract_x
_atom_site_fract_y
_atom_site_fract_z
_atom_site_U_iso_or_equiv
_atom_site_adp_type
_atom_site_occupancy
_atom_site_symmetry_multiplicity
_atom_site_calc_flag
_atom_site_refinement_flags
Cu Cu 0.47419(5) 0.48711(4) 0.82077(3) 0.04883(17) Uani 1 1 d .
S1 S 0.34126(10) 0.60207(8) 0.77125(7) 0.0472(3) Uani 1 1 d .
S3 S 0.65877(10) 0.60490(8) 1.09696(7) 0.0445(3) Uani 1 1 d .
S2 S 0.66145(10) 0.49001(8) 0.76155(7) 0.0513(3) Uani 1 1 d .
N12 N 0.7156(3) 0.6538(2) 0.87530(19) 0.0358(9) Uani 1 1 d .
N13 N 0.5929(3) 0.7468(2) 0.9844(2) 0.0331(8) Uani 1 1 d .
N31 N 0.4449(3) 0.7683(2) 0.6991(2) 0.0375(9) Uani 1 1 d .
N33 N 0.6306(3) 0.8060(2) 1.1177(2) 0.0372(9) Uani 1 1 d .
N23 N 0.5797(3) 0.8497(2) 0.9836(2) 0.0425(9) Uani 1 1 d .
N11 N 0.5360(3) 0.7322(2) 0.8195(2) 0.0374(9) Uani 1 1 d .
N32 N 0.8715(3) 0.5960(3) 0.8127(2) 0.0441(10) Uani 1 1 d .
C12 C 0.7481(4) 0.5815(3) 0.8174(3) 0.0391(11) Uani 1 1 d .
B B 0.5865(4) 0.6785(4) 0.8992(3) 0.0334(12) Uani 1 1 d .
N22 N 0.8154(3) 0.7137(3) 0.9074(2) 0.0470(10) Uani 1 1 d .
C32 C 0.9508(4) 0.5466(3) 0.7524(3) 0.0399(12) Uani 1 1 d .
C33 C 0.6768(4) 0.8186(3) 1.2074(3) 0.0389(11) Uani 1 1 d .
N21 N 0.5982(3) 0.8183(2) 0.7871(2) 0.0426(9) Uani 1 1 d .
C13 C 0.6245(3) 0.7196(3) 1.0652(3) 0.0328(10) Uani 1 1 d .
C31 C 0.3699(4) 0.7597(3) 0.6197(3) 0.0395(11) Uani 1 1 d .
C22 C 0.9066(4) 0.6767(3) 0.8672(3) 0.0465(12) Uani 1 1 d .
C11 C 0.4426(4) 0.7018(3) 0.7652(3) 0.0342(11) Uani 1 1 d .
C41 C 0.4034(4) 0.6984(3) 0.5486(3) 0.0438(12) Uani 1 1 d .
C23 C 0.6033(4) 0.8822(3) 1.0650(3) 0.0436(12) Uani 1 1 d .
C82 C 0.9702(4) 0.5851(3) 0.6699(3) 0.0476(12) Uani 1 1 d .
C51 C 0.3304(4) 0.6907(3) 0.4751(3) 0.0559(14) Uani 1 1 d .
H51 H 0.3511 0.6492 0.4273 0.067 Uiso 1 1 calc R
C83 C 0.7989(4) 0.8390(3) 1.2185(3) 0.0445(12) Uani 1 1 d .
C43 C 0.5964(5) 0.8162(3) 1.2778(3) 0.0496(13) Uani 1 1 d .
C81 C 0.2670(4) 0.8117(3) 0.6175(3) 0.0451(12) Uani 1 1 d .
C62 C 1.1218(4) 0.4677(4) 0.6430(3) 0.0531(13) Uani 1 1 d .
C71 C 0.1983(4) 0.8020(3) 0.5397(3) 0.0568(14) Uani 1 1 d .
H71 H 0.1300 0.8376 0.5358 0.068 Uiso 1 1 calc R
C52 C 1.0980(4) 0.4310(3) 0.7253(3) 0.0529(13) Uani 1 1 d .
H52 H 1.1406 0.3785 0.7440 0.063 Uiso 1 1 calc R
C42 C 1.0120(4) 0.4693(3) 0.7827(3) 0.0455(12) Uani 1 1 d .
C21 C 0.5408(4) 0.8375(3) 0.7148(3) 0.0423(12) Uani 1 1 d .
C111 C 0.2320(4) 0.8770(3) 0.6968(3) 0.0686(15) Uani 1 1 d .
H11A H 0.2434 0.8427 0.7509 0.103 Uiso 1 1 calc R
H11B H 0.1489 0.8907 0.6914 0.103 Uiso 1 1 calc R
H11C H 0.2816 0.9389 0.6984 0.103 Uiso 1 1 calc R
C123 C 0.6025(5) 0.9884(3) 1.0965(2) 0.0788(18) Uani 1 1 d .
H12A H 0.5979 1.0300 1.0460 0.118 Uiso 1 1 calc R
H12B H 0.6750 1.0077 1.1295 0.118 Uiso 1 1 calc R
H12C H 0.5340 0.9964 1.1342 0.118 Uiso 1 1 calc R
C113 C 0.8850(4) 0.8430(3) 1.1398(3) 0.0681(15) Uani 1 1 d .
H11D H 0.8567 0.7943 1.0944 0.102 Uiso 1 1 calc R
H11E H 0.9638 0.8286 1.1592 0.102 Uiso 1 1 calc R
H11F H 0.8888 0.9087 1.1160 0.102 Uiso 1 1 calc R
C61 C 0.2285(5) 0.7406(4) 0.4678(3) 0.0600(14) Uani 1 1 d .
C121 C 0.5707(4) 0.9229(3) 0.6565(3) 0.0694(15) Uani 1 1 d .
H12D H 0.5099 0.9698 0.6624 0.104 Uiso 1 1 calc R
H12E H 0.5741 0.8987 0.5955 0.104 Uiso 1 1 calc R
H12F H 0.6475 0.9555 0.6738 0.104 Uiso 1 1 calc R
C73 C 0.8429(4) 0.8579(3) 1.3046(3) 0.0573(14) Uani 1 1 d .
H73 H 0.9253 0.8720 1.3137 0.069 Uiso 1 1 calc R
C92 C 0.9957(4) 0.4290(3) 0.8743(3) 0.0760(17) Uani 1 1 d .
H92A H 0.9638 0.4789 0.9134 0.114 Uiso 1 1 calc R
H92B H 1.0721 0.4123 0.8969 0.114 Uiso 1 1 calc R
H92C H 0.9408 0.3701 0.8713 0.114 Uiso 1 1 calc R
C63 C 0.7665(6) 0.8561(4) 1.3773(3) 0.0640(16) Uani 1 1 d .
C72 C 1.0555(4) 0.5443(4) 0.6143(3) 0.0556(14) Uani 1 1 d .
H72 H 1.0682 0.5686 0.5575 0.067 Uiso 1 1 calc R
C122 C 1.0357(4) 0.7166(3) 0.8806(3) 0.0780(16) Uani 1 1 d .
H12G H 1.0658 0.7449 0.8264 0.117 Uiso 1 1 calc R
H12H H 1.0833 0.6630 0.8962 0.117 Uiso 1 1 calc R
H12I H 1.0403 0.7674 0.9277 0.117 Uiso 1 1 calc R
C103 C 0.8180(5) 0.8833(4) 1.4695(3) 0.101(2) Uani 1 1 d .
H10A H 0.7967 0.8299 1.5088 0.152 Uiso 1 1 calc R
H10B H 0.7858 0.9437 1.4922 0.152 Uiso 1 1 calc R
H10C H 0.9042 0.8935 1.4660 0.152 Uiso 1 1 calc R
C53 C 0.6465(5) 0.8371(3) 1.3627(3) 0.0616(15) Uani 1 1 d .
H53 H 0.5951 0.8379 1.4114 0.074 Uiso 1 1 calc R
C91 C 0.5153(4) 0.6421(3) 0.5538(3) 0.0705(16) Uani 1 1 d .
H91A H 0.5837 0.6886 0.5667 0.106 Uiso 1 1 calc R
H91B H 0.5273 0.6073 0.4977 0.106 Uiso 1 1 calc R
H91C H 0.5063 0.5948 0.6002 0.106 Uiso 1 1 calc R
C102 C 1.2204(4) 0.4272(3) 0.5850(3) 0.0886(18) Uani 1 1 d .
H10D H 1.2946 0.4673 0.5957 0.133 Uiso 1 1 calc R
H10E H 1.1982 0.4296 0.5233 0.133 Uiso 1 1 calc R
H10F H 1.2306 0.3592 0.5994 0.133 Uiso 1 1 calc R
C112 C 0.9037(4) 0.6718(3) 0.6389(3) 0.0786(17) Uani 1 1 d .
H11G H 0.8185 0.6540 0.6397 0.118 Uiso 1 1 calc R
H11H H 0.9280 0.6870 0.5792 0.118 Uiso 1 1 calc R
H11I H 0.9223 0.7294 0.6779 0.118 Uiso 1 1 calc R
C93 C 0.4644(4) 0.7934(3) 1.2642(3) 0.0733(16) Uani 1 1 d .
H93A H 0.4330 0.8448 1.2300 0.110 Uiso 1 1 calc R
H93B H 0.4251 0.7910 1.3210 0.110 Uiso 1 1 calc R
H93C H 0.4502 0.7299 1.2326 0.110 Uiso 1 1 calc R
C101 C 0.1497(4) 0.7311(4) 0.3851(3) 0.097(2) Uani 1 1 d .
H10G H 0.0670 0.7184 0.4020 0.145 Uiso 1 1 calc R
H10H H 0.1732 0.6767 0.3471 0.145 Uiso 1 1 calc R
H10I H 0.1589 0.7922 0.3536 0.145 Uiso 1 1 calc R
C24 C 0.3041(4) 0.6352(3) 1.0212(3) 0.0829(17) Uiso 1 1 d .
H24A H 0.2500 0.5893 1.0522 0.124 Uiso 1 1 calc R
H24B H 0.3857 0.6255 1.0378 0.124 Uiso 1 1 calc R
H24C H 0.2941 0.6232 0.9580 0.124 Uiso 1 1 calc R
C15 C 0.8722(6) 0.9605(5) 0.7847(5) 0.146(3) Uiso 1 1 d .
C14 C 0.2785(6) 0.7343(6) 1.0443(4) 0.133(3) Uiso 1 1 d .
C25 C 0.8352(5) 0.9661(4) 0.8726(4) 0.136(2) Uiso 1 1 d .
H25A H 0.7880 0.9056 0.8862 0.204 Uiso 1 1 calc R
H25B H 0.7873 1.0223 0.8816 0.204 Uiso 1 1 calc R
H25C H 0.9045 0.9744 0.9111 0.204 Uiso 1 1 calc R
N14 N 0.2526(7) 0.8074(6) 1.0676(4) 0.212(3) Uiso 1 1 d .
N15 N 0.9047(6) 0.9520(4) 0.7113(4) 0.181(3) Uiso 1 1 d .
H H 0.525(2) 0.596(2) 0.9099(16) 0.022(8) Uiso 1 1 d .

loop_
_atom_site_aniso_label
_atom_site_aniso_U_11
_atom_site_aniso_U_22
_atom_site_aniso_U_33
_atom_site_aniso_U_23
_atom_site_aniso_U_13
_atom_site_aniso_U_12
Cu 0.0471(4) 0.0410(4) 0.0580(4) 0.0027(3) -0.0034(3) 0.0004(3)
S1 0.0394(8) 0.0418(8) 0.0596(8) 0.0082(6) -0.0123(6) -0.0047(6)
S3 0.0457(8) 0.0343(7) 0.0545(7) 0.0082(6) -0.0001(6) 0.0064(6)
S2 0.0449(8) 0.0471(8) 0.0599(8) -0.0178(7) 0.0009(7) 0.0003(6)
N12 0.033(2) 0.034(2) 0.038(2) -0.0075(18) -0.0049(18) 0.0008(19)
N13 0.032(2) 0.029(2) 0.038(2) 0.0028(18) -0.0016(18) 0.0049(17)
N31 0.043(3) 0.035(2) 0.034(2) -0.0002(19) -0.0050(19) 0.0006(19)
N33 0.046(2) 0.030(2) 0.037(2) 0.0029(18) -0.0080(18) 0.0091(19)
N23 0.049(3) 0.033(2) 0.047(2) -0.0019(19) -0.012(2) 0.0098(19)
N11 0.041(2) 0.032(2) 0.039(2) 0.0004(19) -0.0028(19) 0.0019(19)
N32 0.040(3) 0.049(3) 0.043(2) -0.004(2) -0.002(2) 0.010(2)
C12 0.033(3) 0.047(3) 0.037(3) -0.002(2) -0.003(2) 0.008(2)
B 0.033(3) 0.028(3) 0.039(3) -0.002(3) -0.004(3) 0.008(3)
N22 0.032(2) 0.054(3) 0.053(2) -0.009(2) -0.008(2) -0.001(2)
C32 0.029(3) 0.048(3) 0.042(3) -0.003(3) 0.000(2) 0.006(2)
C33 0.054(3) 0.033(3) 0.031(3) -0.001(2) -0.010(3) 0.007(3)
N21 0.041(2) 0.037(2) 0.049(2) 0.001(2) -0.003(2) -0.0044(19)
C13 0.026(3) 0.029(3) 0.043(3) 0.003(2) -0.002(2) 0.001(2)
C31 0.040(3) 0.042(3) 0.038(3) 0.008(2) -0.007(2) 0.003(2)
C22 0.038(3) 0.056(3) 0.044(3) -0.010(3) -0.004(3) 0.003(3)
C11 0.036(3) 0.032(3) 0.036(3) 0.004(2) -0.003(2) 0.004(2)
C41 0.046(3) 0.045(3) 0.040(3) 0.003(2) 0.002(3) 0.007(3)
C23 0.058(3) 0.031(3) 0.043(3) -0.004(2) -0.009(3) 0.013(2)
C82 0.043(3) 0.048(3) 0.052(3) 0.000(3) -0.003(3) 0.004(3)
C51 0.064(4) 0.060(4) 0.042(3) -0.010(3) -0.005(3) -0.003(3)
C83 0.056(4) 0.037(3) 0.040(3) 0.000(2) -0.006(3) 0.004(3)
C43 0.065(4) 0.040(3) 0.044(3) -0.003(3) -0.007(3) 0.008(3)
C81 0.039(3) 0.045(3) 0.052(3) 0.006(3) -0.003(2) 0.006(2)
C62 0.040(3) 0.057(4) 0.059(3) -0.018(3) 0.004(3) -0.007(3)
C71 0.044(3) 0.065(4) 0.062(3) 0.017(3) -0.013(3) 0.004(3)
C52 0.039(3) 0.046(3) 0.073(4) -0.005(3) -0.003(3) 0.001(3)
C42 0.032(3) 0.057(3) 0.048(3) 0.000(3) 0.002(2) 0.006(3)
C21 0.045(3) 0.042(3) 0.039(3) 0.000(3) -0.005(3) 0.002(3)
C111 0.066(4) 0.069(4) 0.073(3) -0.006(3) -0.003(3) 0.026(3)
C123 0.139(5) 0.041(3) 0.059(3) -0.008(3) -0.037(3) 0.026(3)
C113 0.052(3) 0.081(4) 0.069(3) -0.005(3) -0.002(3) -0.007(3)
C61 0.059(4) 0.075(4) 0.046(3) 0.010(3) -0.017(3) 0.000(3)
C121 0.081(4) 0.052(3) 0.073(3) 0.017(3) -0.002(3) -0.017(3)
C73 0.055(4) 0.046(3) 0.072(4) 0.001(3) -0.023(3) 0.006(3)
C92 0.045(4) 0.100(4) 0.087(4) 0.028(4) 0.015(3) 0.025(3)
C63 0.087(5) 0.061(4) 0.046(3) -0.001(3) -0.026(3) 0.016(4)
C72 0.049(4) 0.072(4) 0.044(3) 0.002(3) 0.007(3) -0.007(3)
C122 0.033(3) 0.097(4) 0.100(4) -0.028(3) 0.004(3) -0.006(3)
C103 0.138(6) 0.107(5) 0.058(3) -0.011(3) -0.046(4) 0.010(4)
C53 0.084(5) 0.062(4) 0.040(3) 0.001(3) -0.005(3) 0.014(3)
C91 0.069(4) 0.075(4) 0.070(3) -0.008(3) 0.010(3) 0.024(3)
C102 0.063(4) 0.096(4) 0.104(4) -0.038(4) 0.041(3) 0.005(3)
C112 0.085(4) 0.081(4) 0.073(4) 0.009(3) 0.002(3) 0.021(3)
C93 0.069(4) 0.077(4) 0.071(3) -0.012(3) 0.014(3) -0.005(3)
C101 0.086(5) 0.142(6) 0.060(3) 0.008(4) -0.037(3) -0.007(4)

loop_
_atom_type_symbol
_atom_type_description
_atom_type_scat_dispersion_real
_atom_type_scat_dispersion_imag
_atom_type_scat_source
C C 0.0033 0.0016 'International Tables Vol C Tables 4.2.6.8 and 6.1.1.4'
H H 0.0000 0.0000 'International Tables Vol C Tables 4.2.6.8 and 6.1.1.4'
B B 0.0013 0.0007 'International Tables Vol C Tables 4.2.6.8 and 6.1.1.4'
N N 0.0061 0.0033 'International Tables Vol C Tables 4.2.6.8 and 6.1.1.4'
S S 0.1246 0.1234 'International Tables Vol C Tables 4.2.6.8 and 6.1.1.4'
Cu Cu 0.3201 1.2651 'International Tables Vol C Tables 4.2.6.8 and 6.1.1.4'

loop_
_geom_angle_atom_site_label_1
_geom_angle_atom_site_label_2
_geom_angle_atom_site_label_3
_geom_angle
_geom_angle_site_symmetry_1
_geom_angle_site_symmetry_3
S3 Cu S2 143.04(5) 2_667 .
S3 Cu S1 97.57(4) 2_667 .
S2 Cu S1 118.56(4) . .
S3 Cu H 100.0(7) 2_667 .
S2 Cu H 91.8(8) . .
S1 Cu H 84.1(7) . .
C11 S1 Cu 97.50(14) . .
C13 S3 Cu 119.39(14) . 2_667
C12 S2 Cu 107.54(15) . .
C12 N12 N22 111.5(3) . .
C12 N12 B 126.9(4) . .
N22 N12 B 121.3(3) . .
C13 N13 N23 111.2(3) . .
C13 N13 B 125.5(3) . .
N23 N13 B 122.9(3) . .
C11 N31 C21 108.0(3) . .
C11 N31 C31 125.7(4) . .
C21 N31 C31 125.8(4) . .
C23 N33 C13 107.5(3) . .
C23 N33 C33 125.0(3) . .
C13 N33 C33 126.7(3) . .
C23 N23 N13 104.6(3) . .
C11 N11 N21 110.2(3) . .
C11 N11 B 128.8(4) . .
N21 N11 B 120.5(4) . .
C22 N32 C12 107.6(3) . .
C22 N32 C32 124.3(4) . .
C12 N32 C32 127.6(4) . .
N12 C12 N32 104.7(4) . .
N12 C12 S2 129.6(3) . .
N32 C12 S2 125.6(3) . .
N12 B N13 108.0(3) . .
N12 B N11 107.5(3) . .
N13 B N11 111.3(3) . .
N12 B H 107.5(12) . .
N13 B H 112.5(12) . .
N11 B H 109.9(13) . .
C22 N22 N12 104.3(3) . .
C82 C32 C42 122.8(4) . .
C82 C32 N32 118.2(4) . .
C42 C32 N32 118.8(4) . .
C83 C33 C43 123.1(4) . .
C83 C33 N33 117.8(4) . .
C43 C33 N33 119.0(4) . .
C21 N21 N11 105.2(4) . .
N13 C13 N33 105.3(3) . .
N13 C13 S3 128.3(3) . .
N33 C13 S3 126.3(3) . .
C81 C31 C41 122.3(4) . .
C81 C31 N31 119.2(4) . .
C41 C31 N31 118.5(4) . .
N22 C22 N32 111.9(4) . .
N22 C22 C122 124.2(4) . .
N32 C22 C122 123.8(4) . .
N11 C11 N31 105.9(3) . .
N11 C11 S1 130.0(3) . .
N31 C11 S1 124.2(3) . .
C51 C41 C31 117.3(4) . .
C51 C41 C91 121.9(4) . .
C31 C41 C91 120.8(4) . .
N23 C23 N33 111.3(4) . .
N23 C23 C123 124.4(4) . .
N33 C23 C123 124.3(4) . .
C32 C82 C72 118.8(4) . .
C32 C82 C112 121.8(4) . .
C72 C82 C112 119.4(4) . .
C41 C51 C61 123.6(4) . .
C41 C51 H51 118.2 . .
C61 C51 H51 118.2 . .
C33 C83 C73 118.0(4) . .
C33 C83 C113 122.0(4) . .
C73 C83 C113 120.0(5) . .
C33 C43 C53 116.0(5) . .
C33 C43 C93 122.1(4) . .
C53 C43 C93 121.9(5) . .
C31 C81 C71 117.3(4) . .
C31 C81 C111 121.0(4) . .
C71 C81 C111 121.8(4) . .
C52 C62 C72 118.5(4) . .
C52 C62 C102 120.7(5) . .
C72 C62 C102 120.8(5) . .
C61 C71 C81 121.9(4) . .
C61 C71 H71 119.1 . .
C81 C71 H71 119.1 . .
C62 C52 C42 122.6(4) . .
C62 C52 H52 118.7 . .
C42 C52 H52 118.7 . .
C32 C42 C52 116.8(4) . .
C32 C42 C92 123.5(4) . .
C52 C42 C92 119.6(4) . .
N21 C21 N31 110.8(4) . .
N21 C21 C121 126.0(5) . .
N31 C21 C121 123.2(4) . .
C81 C111 H11A 109.5 . .
C81 C111 H11B 109.5 . .
H11A C111 H11B 109.5 . .
C81 C111 H11C 109.5 . .
H11A C111 H11C 109.5 . .
H11B C111 H11C 109.5 . .
C23 C123 H12A 109.5 . .
C23 C123 H12B 109.5 . .
H12A C123 H12B 109.5 . .
C23 C123 H12C 109.5 . .
H12A C123 H12C 109.5 . .
H12B C123 H12C 109.5 . .
C83 C113 H11D 109.5 . .
C83 C113 H11E 109.5 . .
H11D C113 H11E 109.5 . .
C83 C113 H11F 109.5 . .
H11D C113 H11F 109.5 . .
H11E C113 H11F 109.5 . .
C51 C61 C71 117.6(4) . .
C51 C61 C101 122.4(5) . .
C71 C61 C101 119.9(5) . .
C21 C121 H12D 109.5 . .
C21 C121 H12E 109.5 . .
H12D C121 H12E 109.5 . .
C21 C121 H12F 109.5 . .
H12D C121 H12F 109.5 . .
H12E C121 H12F 109.5 . .
C63 C73 C83 121.2(5) . .
C63 C73 H73 119.4 . .
C83 C73 H73 119.4 . .
C42 C92 H92A 109.5 . .
C42 C92 H92B 109.5 . .
H92A C92 H92B 109.5 . .
C42 C92 H92C 109.5 . .
H92A C92 H92C 109.5 . .
H92B C92 H92C 109.5 . .
C53 C63 C73 118.5(4) . .
C53 C63 C103 122.2(5) . .
C73 C63 C103 119.1(5) . .
C62 C72 C82 120.5(4) . .
C62 C72 H72 119.8 . .
C82 C72 H72 119.8 . .
C22 C122 H12G 109.5 . .
C22 C122 H12H 109.5 . .
H12G C122 H12H 109.5 . .
C22 C122 H12I 109.5 . .
H12G C122 H12I 109.5 . .
H12H C122 H12I 109.5 . .
C63 C103 H10A 109.5 . .
C63 C103 H10B 109.5 . .
H10A C103 H10B 109.5 . .
C63 C103 H10C 109.5 . .
H10A C103 H10C 109.5 . .
H10B C103 H10C 109.5 . .
C63 C53 C43 123.2(5) . .
C63 C53 H53 118.4 . .
C43 C53 H53 118.4 . .
C41 C91 H91A 109.5 . .
C41 C91 H91B 109.5 . .
H91A C91 H91B 109.5 . .
C41 C91 H91C 109.5 . .
H91A C91 H91C 109.5 . .
H91B C91 H91C 109.5 . .
C62 C102 H10D 109.5 . .
C62 C102 H10E 109.5 . .
H10D C102 H10E 109.5 . .
C62 C102 H10F 109.5 . .
H10D C102 H10F 109.5 . .
H10E C102 H10F 109.5 . .
C82 C112 H11G 109.5 . .
C82 C112 H11H 109.5 . .
H11G C112 H11H 109.5 . .
C82 C112 H11I 109.5 . .
H11G C112 H11I 109.5 . .
H11H C112 H11I 109.5 . .
C43 C93 H93A 109.5 . .
C43 C93 H93B 109.5 . .
H93A C93 H93B 109.5 . .
C43 C93 H93C 109.5 . .
H93A C93 H93C 109.5 . .
H93B C93 H93C 109.5 . .
C61 C101 H10G 109.5 . .
C61 C101 H10H 109.5 . .
H10G C101 H10H 109.5 . .
C61 C101 H10I 109.5 . .
H10G C101 H10I 109.5 . .
H10H C101 H10I 109.5 . .
C14 C24 H24A 109.5 . .
C14 C24 H24B 109.5 . .
H24A C24 H24B 109.5 . .
C14 C24 H24C 109.5 . .
H24A C24 H24C 109.5 . .
H24B C24 H24C 109.5 . .
N15 C15 C25 177.3(8) . .
N14 C14 C24 173.9(9) . .
C15 C25 H25A 109.5 . .
C15 C25 H25B 109.5 . .
H25A C25 H25B 109.5 . .
C15 C25 H25C 109.5 . .
H25A C25 H25C 109.5 . .
H25B C25 H25C 109.5 . .

loop_
_geom_bond_atom_site_label_1
_geom_bond_atom_site_label_2
_geom_bond_distance
_geom_bond_site_symmetry_2
Cu S3 2.2533(12) 2_667
Cu S2 2.2648(12) .
Cu S1 2.3548(12) .
Cu H 1.99(3) .
S1 C11 1.687(4) .
S3 C13 1.697(4) .
S3 Cu 2.2533(12) 2_667
S2 C12 1.694(4) .
N12 C12 1.346(4) .
N12 N22 1.394(4) .
N12 B 1.539(5) .
N13 C13 1.332(4) .
N13 N23 1.398(4) .
N13 B 1.541(5) .
N31 C11 1.357(4) .
N31 C21 1.372(5) .
N31 C31 1.450(4) .
N33 C23 1.366(4) .
N33 C13 1.371(4) .
N33 C33 1.439(4) .
N23 C23 1.300(4) .
N11 C11 1.348(4) .
N11 N21 1.402(4) .
N11 B 1.546(5) .
N32 C22 1.362(5) .
N32 C12 1.375(5) .
N32 C32 1.442(4) .
B H 1.27(3) .
N22 C22 1.301(4) .
C32 C82 1.369(5) .
C32 C42 1.373(5) .
C33 C83 1.375(5) .
C33 C43 1.384(5) .
N21 C21 1.302(4) .
C31 C81 1.387(5) .
C31 C41 1.390(5) .
C22 C122 1.505(5) .
C41 C51 1.365(5) .
C41 C91 1.508(5) .
C23 C123 1.482(5) .
C82 C72 1.394(5) .
C82 C112 1.512(5) .
C51 C61 1.365(5) .
C51 H51 0.9300 .
C83 C73 1.388(5) .
C83 C113 1.522(5) .
C43 C53 1.398(5) .
C43 C93 1.490(6) .
C81 C71 1.390(5) .
C81 C111 1.518(5) .
C62 C52 1.365(5) .
C62 C72 1.389(5) .
C62 C102 1.520(5) .
C71 C61 1.389(5) .
C71 H71 0.9300 .
C52 C42 1.402(5) .
C52 H52 0.9300 .
C42 C92 1.502(5) .
C21 C121 1.486(5) .
C111 H11A 0.9600 .
C111 H11B 0.9600 .
C111 H11C 0.9600 .
C123 H12A 0.9600 .
C123 H12B 0.9600 .
C123 H12C 0.9600 .
C113 H11D 0.9600 .
C113 H11E 0.9600 .
C113 H11F 0.9600 .
C61 C101 1.515(5) .
C121 H12D 0.9600 .
C121 H12E 0.9600 .
C121 H12F 0.9600 .
C73 C63 1.384(6) .
C73 H73 0.9300 .
C92 H92A 0.9600 .
C92 H92B 0.9600 .
C92 H92C 0.9600 .
C63 C53 1.356(6) .
C63 C103 1.517(5) .
C72 H72 0.9300 .
C122 H12G 0.9600 .
C122 H12H 0.9600 .
C122 H12I 0.9600 .
C103 H10A 0.9600 .
C103 H10B 0.9600 .
C103 H10C 0.9600 .
C53 H53 0.9300 .
C91 H91A 0.9600 .
C91 H91B 0.9600 .
C91 H91C 0.9600 .
C102 H10D 0.9600 .
C102 H10E 0.9600 .
C102 H10F 0.9600 .
C112 H11G 0.9600 .
C112 H11H 0.9600 .
C112 H11I 0.9600 .
C93 H93A 0.9600 .
C93 H93B 0.9600 .
C93 H93C 0.9600 .
C101 H10G 0.9600 .
C101 H10H 0.9600 .
C101 H10I 0.9600 .
C24 C14 1.410(7) .
C24 H24A 0.9600 .
C24 H24B 0.9600 .
C24 H24C 0.9600 .
C15 N15 1.162(7) .
C15 C25 1.383(7) .
C14 N14 1.086(8) .
C25 H25A 0.9600 .
C25 H25B 0.9600 .
C25 H25C 0.9600 .
